data_1564723
loop_
_publ_author_name
'Xu, Fan'
'Smith, Myles W.'

_publ_section_title
;
 A General Approach to 2,2-Disubstituted Indoxyls: Total Synthesis of
 Brevianamide A and Trigonoliimine C
;
_journal_name_full 'Chemical Science'
_journal_paper_doi 10.1039/D1SC03533A
_journal_year 2021
_chemical_formula_moiety 'C21 H28 N2 O3'
_chemical_formula_sum 'C21 H28 N2 O3'
_chemical_formula_weight 356.45
_space_group_crystal_system monoclinic
_space_group_IT_number 15
_space_group_name_Hall '-C 2yc'
_space_group_name_H-M_alt 'C 1 2/c 1'
_atom_sites_solution_hydrogens mixed
_audit_creation_date 2021-03-02
_audit_creation_method
;
Olex2 1.3
(compiled 2020.11.12 svn.r5f609507 for OlexSys, GUI svn.r6272)
;
_audit_update_record
;
2021-06-28 deposited with the CCDC.	2021-09-16 downloaded from the CCDC.
;
_cell_angle_alpha 90
_cell_angle_beta 93.380(6)
_cell_angle_gamma 90
_cell_formula_units_Z 8
_cell_length_a 11.3895(13)
_cell_length_b 20.671(2)
_cell_length_c 16.3407(18)
_cell_measurement_reflns_used 9939
_cell_measurement_temperature 100(2)
_cell_measurement_theta_max 24.87
_cell_measurement_theta_min 2.33
_cell_volume 3840.4(7)
_computing_cell_refinement 'SAINT V8.40A (1, 2016)'
_computing_data_collection 'SAINT V8.40A (1, 2016)'
_computing_data_reduction 'SAINT V8.40A (1, 2016)'
_computing_molecular_graphics 'Olex2 1.3 (Dolomanov et al., 2009)'
_computing_publication_material 'Olex2 1.3 (Dolomanov et al., 2009)'
_computing_structure_refinement 'SHELXL 2018/3 (Sheldrick, 2015)'
_computing_structure_solution 'SHELXT, 2015, Sheldrick'
_diffrn_ambient_temperature 100.15
_diffrn_detector_area_resol_mean 8
_diffrn_measured_fraction_theta_full 1.000
_diffrn_measured_fraction_theta_max 0.996
_diffrn_measurement_device_type 'Bruker SMART APEX CCD area detector'
_diffrn_measurement_method '\w scans'
_diffrn_radiation_monochromator graphite
_diffrn_radiation_type MoK\a
_diffrn_radiation_wavelength 0.71073
_diffrn_reflns_av_R_equivalents 0.0582
_diffrn_reflns_av_unetI/netI 0.0365
_diffrn_reflns_Laue_measured_fraction_full 1.000
_diffrn_reflns_Laue_measured_fraction_max 0.996
_diffrn_reflns_limit_h_max 15
_diffrn_reflns_limit_h_min -15
_diffrn_reflns_limit_k_max 27
_diffrn_reflns_limit_k_min -27
_diffrn_reflns_limit_l_max 21
_diffrn_reflns_limit_l_min -21
_diffrn_reflns_number 55439
_diffrn_reflns_point_group_measured_fraction_full 1.000
_diffrn_reflns_point_group_measured_fraction_max 0.996
_diffrn_reflns_theta_full 25.242
_diffrn_reflns_theta_max 28.534
_diffrn_reflns_theta_min 1.970
_diffrn_source 'sealed tube'
_diffrn_source_current 30.0
_diffrn_source_power 1.5
_diffrn_source_voltage 50.0
_diffrn_standards_number 0
_exptl_absorpt_coefficient_mu 0.082
_exptl_absorpt_correction_T_max 0.7457
_exptl_absorpt_correction_T_min 0.6507
_exptl_absorpt_correction_type none
_exptl_absorpt_process_details
;
SADABS-2016/2 (Bruker,2016/2) was used for absorption correction.
wR2(int) was 0.0688 before and 0.0607 after correction.
The Ratio of minimum to maximum transmission is 0.8726.
The \l/2 correction factor is Not present.
;
_exptl_crystal_colour colorless
_exptl_crystal_density_diffrn 1.233
_exptl_crystal_description prism
_exptl_crystal_F_000 1536
_exptl_crystal_size_max 0.46
_exptl_crystal_size_mid 0.29
_exptl_crystal_size_min 0.25
_refine_diff_density_max 0.327
_refine_diff_density_min -0.207
_refine_diff_density_rms 0.045
_refine_ls_extinction_method none
_refine_ls_goodness_of_fit_ref 1.033
_refine_ls_hydrogen_treatment mixed
_refine_ls_matrix_type full
_refine_ls_number_parameters 250
_refine_ls_number_reflns 4873
_refine_ls_number_restraints 0
_refine_ls_restrained_S_all 1.033
_refine_ls_R_factor_all 0.0585
_refine_ls_R_factor_gt 0.0413
_refine_ls_shift/su_max 0.000
_refine_ls_shift/su_mean 0.000
_refine_ls_structure_factor_coef Fsqd
_refine_ls_weighting_details 'w=1/[\s^2^(Fo^2^)+(0.0464P)^2^+2.5859P] where P=(Fo^2^+2Fc^2^)/3'
_refine_ls_weighting_scheme calc
_refine_ls_wR_factor_gt 0.1001
_refine_ls_wR_factor_ref 0.1082
_reflns_Friedel_coverage 0.000
_reflns_number_gt 3790
_reflns_number_total 4873
_reflns_threshold_expression 'I > 2\s(I)'
_cod_data_source_file d1sc03533a2.cif
_cod_data_source_block xf2188
_cod_original_cell_volume 3840.5(7)
_cod_database_code 1564723
_shelx_shelxl_version_number 2018/3
_shelx_space_group_comment
;
The symmetry employed for this shelxl refinement is uniquely defined
by the following loop, which should always be used as a source of
symmetry information in preference to the above space-group names.
They are only intended as comments.
;
_shelx_estimated_absorpt_t_max 0.980
_shelx_estimated_absorpt_t_min 0.963
_olex2_refinement_description
;
1. Fixed Uiso
 At 1.2 times of:
  All C(H) groups, All C(H,H) groups
 At 1.5 times of:
  All C(H,H,H) groups
2.a Secondary CH2 refined with riding coordinates:
 C9(H9A,H9B), C10(H10A,H10B), C12(H12A,H12B), C13(H13A,H13B), C14(H14A,H14B),
 C15(H15A,H15B)
2.b Aromatic/amide H refined with riding coordinates:
 C4(H4), C5(H5), C6(H6), C7(H7)
2.c Idealised Me refined as rotating group:
 C19(H19A,H19B,H19C), C20(H20A,H20B,H20C), C21(H21A,H21B,H21C)
;
_olex2_submission_special_instructions 'No special instructions were received'

loop_
_space_group_symop_operation_xyz
'x, y, z'
'-x, y, -z+1/2'
'x+1/2, y+1/2, z'
'-x+1/2, y+1/2, -z+1/2'
'-x, -y, -z'
'x, -y, z-1/2'
'-x+1/2, -y+1/2, -z'
'x+1/2, -y+1/2, z-1/2'

loop_
_atom_site_label
_atom_site_type_symbol
_atom_site_fract_x
_atom_site_fract_y
_atom_site_fract_z
_atom_site_U_iso_or_equiv
_atom_site_adp_type
_atom_site_occupancy
_atom_site_site_symmetry_order
_atom_site_calc_flag
_atom_site_refinement_flags_posn
_atom_site_refinement_flags_adp
_atom_site_refinement_flags_occupancy
_atom_site_disorder_assembly
_atom_site_disorder_group
C1 C 0.41198(10) 0.32498(5) 0.44611(7) 0.0173(2) Uani 1 1 d . . . . .
C2 C 0.34210(10) 0.36080(5) 0.51042(7) 0.0166(2) Uani 1 1 d . . . . .
C3 C 0.23045(10) 0.37982(5) 0.46979(7) 0.0163(2) Uani 1 1 d . . . . .
C4 C 0.13432(11) 0.41294(5) 0.49852(7) 0.0188(2) Uani 1 1 d . . . . .
H4 H 0.137318 0.429923 0.552629 0.023 Uiso 1 1 calc R U . . .
C5 C 0.03527(11) 0.42056(6) 0.44721(8) 0.0228(3) Uani 1 1 d . . . . .
H5 H -0.030813 0.443336 0.465372 0.027 Uiso 1 1 calc R U . . .
C6 C 0.03236(11) 0.39454(6) 0.36792(8) 0.0249(3) Uani 1 1 d . . . . .
H6 H -0.036745 0.399966 0.333131 0.030 Uiso 1 1 calc R U . . .
C7 C 0.12596(11) 0.36138(6) 0.33856(8) 0.0234(3) Uani 1 1 d . . . . .
H7 H 0.121483 0.343506 0.284907 0.028 Uiso 1 1 calc R U . . .
C8 C 0.22772(10) 0.35480(6) 0.38999(7) 0.0179(2) Uani 1 1 d . . . . .
C9 C 0.44442(12) 0.25569(6) 0.47570(9) 0.0259(3) Uani 1 1 d . . . . .
H9A H 0.423835 0.250892 0.533405 0.031 Uiso 1 1 calc R U . . .
H9B H 0.396789 0.224160 0.442404 0.031 Uiso 1 1 calc R U . . .
C10 C 0.57400(11) 0.23970(6) 0.46976(7) 0.0197(3) Uani 1 1 d . . . . .
H10A H 0.620799 0.261386 0.514776 0.024 Uiso 1 1 calc R U . . .
H10B H 0.585886 0.192436 0.475522 0.024 Uiso 1 1 calc R U . . .
C11 C 0.60073(10) 0.33018(5) 0.37130(7) 0.0166(2) Uani 1 1 d . . . . .
C12 C 0.71918(11) 0.36453(6) 0.37018(8) 0.0223(3) Uani 1 1 d . . . . .
H12A H 0.770339 0.341581 0.332778 0.027 Uiso 1 1 calc R U . . .
H12B H 0.758499 0.364128 0.425848 0.027 Uiso 1 1 calc R U . . .
C13 C 0.70075(12) 0.43423(6) 0.34141(8) 0.0254(3) Uani 1 1 d . . . . .
H13A H 0.777514 0.456783 0.342671 0.030 Uiso 1 1 calc R U . . .
H13B H 0.667155 0.434393 0.284136 0.030 Uiso 1 1 calc R U . . .
C14 C 0.61815(11) 0.47016(6) 0.39591(8) 0.0233(3) Uani 1 1 d . . . . .
H14A H 0.600837 0.513496 0.372393 0.028 Uiso 1 1 calc R U . . .
H14B H 0.657628 0.476217 0.450980 0.028 Uiso 1 1 calc R U . . .
C15 C 0.50285(10) 0.43357(5) 0.40411(7) 0.0194(2) Uani 1 1 d . . . . .
H15A H 0.457601 0.433271 0.350494 0.023 Uiso 1 1 calc R U . . .
H15B H 0.455206 0.456249 0.443973 0.023 Uiso 1 1 calc R U . . .
C16 C 0.52464(10) 0.36385(5) 0.43268(7) 0.0151(2) Uani 1 1 d . . . . .
C17 C 0.65483(11) 0.22215(6) 0.33301(7) 0.0212(3) Uani 1 1 d . . . . .
C18 C 0.72902(12) 0.11340(6) 0.30857(8) 0.0239(3) Uani 1 1 d . . . . .
C19 C 0.7219(2) 0.05319(7) 0.36050(10) 0.0560(6) Uani 1 1 d . . . . .
H19A H 0.760601 0.061137 0.414716 0.084 Uiso 1 1 calc R U . . .
H19B H 0.761188 0.017345 0.333978 0.084 Uiso 1 1 calc R U . . .
H19C H 0.639175 0.042057 0.366473 0.084 Uiso 1 1 calc R U . . .
C20 C 0.85476(14) 0.13458(9) 0.30095(11) 0.0451(4) Uani 1 1 d . . . . .
H20A H 0.856256 0.173409 0.266618 0.068 Uiso 1 1 calc R U . . .
H20B H 0.898774 0.099841 0.275789 0.068 Uiso 1 1 calc R U . . .
H20C H 0.890871 0.144241 0.355504 0.068 Uiso 1 1 calc R U . . .
C21 C 0.66691(13) 0.10359(7) 0.22556(9) 0.0332(3) Uani 1 1 d . . . . .
H21A H 0.584283 0.092714 0.232267 0.050 Uiso 1 1 calc R U . . .
H21B H 0.704664 0.068230 0.197011 0.050 Uiso 1 1 calc R U . . .
H21C H 0.671385 0.143433 0.193399 0.050 Uiso 1 1 calc R U . . .
N1 N 0.33122(9) 0.32591(5) 0.37349(6) 0.0222(2) Uani 1 1 d . . . . .
N2 N 0.61382(9) 0.26115(5) 0.39102(6) 0.0181(2) Uani 1 1 d . . . . .
O1 O 0.37897(8) 0.36949(4) 0.58087(5) 0.0224(2) Uani 1 1 d . . . . .
O2 O 0.67916(9) 0.24151(4) 0.26548(5) 0.0305(2) Uani 1 1 d . . . . .
O3 O 0.66699(8) 0.16065(4) 0.35833(5) 0.0255(2) Uani 1 1 d . . . . .
H11 H 0.5606(11) 0.3335(6) 0.3168(8) 0.015(3) Uiso 1 1 d . . . . .
H16 H 0.5688(11) 0.3646(6) 0.4861(8) 0.016(3) Uiso 1 1 d . . . . .
H1 H 0.3350(13) 0.2985(8) 0.3324(10) 0.031(4) Uiso 1 1 d . . . . .

loop_
_atom_site_aniso_label
_atom_site_aniso_U_11
_atom_site_aniso_U_22
_atom_site_aniso_U_33
_atom_site_aniso_U_23
_atom_site_aniso_U_13
_atom_site_aniso_U_12
C1 0.0176(6) 0.0155(5) 0.0192(5) -0.0027(4) 0.0040(4) 0.0005(4)
C2 0.0192(6) 0.0133(5) 0.0180(6) -0.0005(4) 0.0054(4) -0.0018(4)
C3 0.0188(6) 0.0135(5) 0.0170(5) -0.0005(4) 0.0040(4) -0.0022(4)
C4 0.0228(6) 0.0157(5) 0.0185(6) -0.0012(4) 0.0057(5) -0.0004(4)
C5 0.0194(6) 0.0230(6) 0.0266(6) -0.0008(5) 0.0063(5) 0.0023(5)
C6 0.0189(6) 0.0313(7) 0.0244(6) 0.0014(5) 0.0000(5) -0.0014(5)
C7 0.0224(6) 0.0307(7) 0.0171(6) -0.0044(5) 0.0022(5) -0.0048(5)
C8 0.0178(6) 0.0173(5) 0.0192(6) -0.0027(4) 0.0058(4) -0.0034(4)
C9 0.0284(7) 0.0145(6) 0.0366(7) 0.0030(5) 0.0158(6) 0.0008(5)
C10 0.0284(6) 0.0158(5) 0.0156(5) 0.0043(4) 0.0079(5) 0.0047(5)
C11 0.0213(6) 0.0134(5) 0.0154(5) 0.0027(4) 0.0042(5) 0.0036(4)
C12 0.0215(6) 0.0188(6) 0.0274(6) 0.0038(5) 0.0089(5) 0.0027(5)
C13 0.0271(7) 0.0188(6) 0.0313(7) 0.0051(5) 0.0110(5) -0.0012(5)
C14 0.0279(7) 0.0142(5) 0.0281(6) 0.0018(5) 0.0060(5) -0.0009(5)
C15 0.0212(6) 0.0135(5) 0.0238(6) 0.0001(4) 0.0043(5) 0.0026(4)
C16 0.0163(5) 0.0135(5) 0.0157(5) 0.0000(4) 0.0018(4) 0.0005(4)
C17 0.0285(6) 0.0157(5) 0.0201(6) 0.0029(4) 0.0081(5) 0.0055(5)
C18 0.0339(7) 0.0184(6) 0.0197(6) -0.0035(5) 0.0052(5) 0.0108(5)
C19 0.1174(18) 0.0206(7) 0.0319(8) 0.0029(6) 0.0194(10) 0.0255(9)
C20 0.0277(8) 0.0648(12) 0.0423(9) -0.0176(8) -0.0032(7) 0.0108(7)
C21 0.0344(8) 0.0383(8) 0.0271(7) -0.0070(6) 0.0032(6) -0.0040(6)
N1 0.0191(5) 0.0270(6) 0.0209(5) -0.0120(4) 0.0037(4) -0.0004(4)
N2 0.0264(5) 0.0128(5) 0.0161(5) 0.0043(4) 0.0084(4) 0.0047(4)
O1 0.0246(5) 0.0250(5) 0.0176(4) -0.0017(3) 0.0014(3) 0.0012(4)
O2 0.0533(6) 0.0199(4) 0.0200(5) 0.0055(3) 0.0177(4) 0.0089(4)
O3 0.0418(6) 0.0149(4) 0.0212(4) 0.0031(3) 0.0142(4) 0.0099(4)

loop_
_atom_type_symbol
_atom_type_description
_atom_type_scat_dispersion_real
_atom_type_scat_dispersion_imag
_atom_type_scat_source
C C 0.0033 0.0016 'International Tables Vol C Tables 4.2.6.8 and 6.1.1.4'
H H 0.0000 0.0000 'International Tables Vol C Tables 4.2.6.8 and 6.1.1.4'
N N 0.0061 0.0033 'International Tables Vol C Tables 4.2.6.8 and 6.1.1.4'
O O 0.0106 0.0060 'International Tables Vol C Tables 4.2.6.8 and 6.1.1.4'

loop_
_geom_angle_atom_site_label_1
_geom_angle_atom_site_label_2
_geom_angle_atom_site_label_3
_geom_angle
_geom_angle_site_symmetry_1
_geom_angle_site_symmetry_3
_geom_angle_publ_flag
C2 C1 C9 110.73(9) . . ?
C16 C1 C2 108.29(9) . . ?
C16 C1 C9 109.96(10) . . ?
N1 C1 C2 102.82(9) . . ?
N1 C1 C9 113.17(10) . . ?
N1 C1 C16 111.58(9) . . ?
C3 C2 C1 106.91(9) . . ?
O1 C2 C1 123.53(11) . . ?
O1 C2 C3 129.56(11) . . ?
C4 C3 C2 131.40(11) . . ?
C4 C3 C8 121.28(11) . . ?
C8 C3 C2 107.22(10) . . ?
C3 C4 H4 120.6 . . ?
C5 C4 C3 118.87(11) . . ?
C5 C4 H4 120.6 . . ?
C4 C5 H5 120.2 . . ?
C4 C5 C6 119.59(11) . . ?
C6 C5 H5 120.2 . . ?
C5 C6 H6 118.8 . . ?
C7 C6 C5 122.45(12) . . ?
C7 C6 H6 118.8 . . ?
C6 C7 H7 121.0 . . ?
C6 C7 C8 118.07(11) . . ?
C8 C7 H7 121.0 . . ?
C7 C8 C3 119.71(11) . . ?
N1 C8 C3 111.96(11) . . ?
N1 C8 C7 128.33(11) . . ?
C1 C9 H9A 108.9 . . ?
C1 C9 H9B 108.9 . . ?
H9A C9 H9B 107.7 . . ?
C10 C9 C1 113.29(10) . . ?
C10 C9 H9A 108.9 . . ?
C10 C9 H9B 108.9 . . ?
C9 C10 H10A 109.6 . . ?
C9 C10 H10B 109.6 . . ?
H10A C10 H10B 108.2 . . ?
N2 C10 C9 110.10(10) . . ?
N2 C10 H10A 109.6 . . ?
N2 C10 H10B 109.6 . . ?
C12 C11 C16 109.36(10) . . ?
C12 C11 H11 108.8(8) . . ?
C16 C11 H11 108.2(8) . . ?
N2 C11 C12 112.12(10) . . ?
N2 C11 C16 110.61(9) . . ?
N2 C11 H11 107.6(8) . . ?
C11 C12 H12A 109.7 . . ?
C11 C12 H12B 109.7 . . ?
C11 C12 C13 109.72(10) . . ?
H12A C12 H12B 108.2 . . ?
C13 C12 H12A 109.7 . . ?
C13 C12 H12B 109.7 . . ?
C12 C13 H13A 109.4 . . ?
C12 C13 H13B 109.4 . . ?
H13A C13 H13B 108.0 . . ?
C14 C13 C12 110.98(10) . . ?
C14 C13 H13A 109.4 . . ?
C14 C13 H13B 109.4 . . ?
C13 C14 H14A 109.2 . . ?
C13 C14 H14B 109.2 . . ?
C13 C14 C15 111.90(10) . . ?
H14A C14 H14B 107.9 . . ?
C15 C14 H14A 109.2 . . ?
C15 C14 H14B 109.2 . . ?
C14 C15 H15A 109.3 . . ?
C14 C15 H15B 109.3 . . ?
C14 C15 C16 111.59(10) . . ?
H15A C15 H15B 108.0 . . ?
C16 C15 H15A 109.3 . . ?
C16 C15 H15B 109.3 . . ?
C1 C16 H16 105.6(8) . . ?
C11 C16 C1 111.39(9) . . ?
C11 C16 H16 108.1(8) . . ?
C15 C16 C1 114.40(10) . . ?
C15 C16 C11 108.43(9) . . ?
C15 C16 H16 108.7(8) . . ?
O2 C17 N2 123.09(11) . . ?
O2 C17 O3 124.37(11) . . ?
O3 C17 N2 112.54(10) . . ?
C20 C18 C19 111.59(14) . . ?
C21 C18 C19 110.90(13) . . ?
C21 C18 C20 111.23(12) . . ?
O3 C18 C19 101.08(10) . . ?
O3 C18 C20 109.91(11) . . ?
O3 C18 C21 111.74(11) . . ?
C18 C19 H19A 109.5 . . ?
C18 C19 H19B 109.5 . . ?
C18 C19 H19C 109.5 . . ?
H19A C19 H19B 109.5 . . ?
H19A C19 H19C 109.5 . . ?
H19B C19 H19C 109.5 . . ?
C18 C20 H20A 109.5 . . ?
C18 C20 H20B 109.5 . . ?
C18 C20 H20C 109.5 . . ?
H20A C20 H20B 109.5 . . ?
H20A C20 H20C 109.5 . . ?
H20B C20 H20C 109.5 . . ?
C18 C21 H21A 109.5 . . ?
C18 C21 H21B 109.5 . . ?
C18 C21 H21C 109.5 . . ?
H21A C21 H21B 109.5 . . ?
H21A C21 H21C 109.5 . . ?
H21B C21 H21C 109.5 . . ?
C1 N1 H1 123.7(10) . . ?
C8 N1 C1 110.88(9) . . ?
C8 N1 H1 121.0(10) . . ?
C10 N2 C11 117.14(9) . . ?
C17 N2 C10 125.25(10) . . ?
C17 N2 C11 117.48(9) . . ?
C17 O3 C18 120.06(9) . . ?

loop_
_geom_bond_atom_site_label_1
_geom_bond_atom_site_label_2
_geom_bond_distance
_geom_bond_site_symmetry_2
_geom_bond_publ_flag
C1 C2 1.5443(15) . ?
C1 C9 1.5494(16) . ?
C1 C16 1.5407(16) . ?
C1 N1 1.4581(16) . ?
C2 C3 1.4536(17) . ?
C2 O1 1.2152(14) . ?
C3 C4 1.3959(16) . ?
C3 C8 1.4014(16) . ?
C4 H4 0.9500 . ?
C4 C5 1.3745(18) . ?
C5 H5 0.9500 . ?
C5 C6 1.4015(18) . ?
C6 H6 0.9500 . ?
C6 C7 1.3772(18) . ?
C7 H7 0.9500 . ?
C7 C8 1.3976(18) . ?
C8 N1 1.3625(16) . ?
C9 H9A 0.9900 . ?
C9 H9B 0.9900 . ?
C9 C10 1.5211(17) . ?
C10 H10A 0.9900 . ?
C10 H10B 0.9900 . ?
C10 N2 1.4582(14) . ?
C11 C12 1.5256(17) . ?
C11 C16 1.5309(15) . ?
C11 N2 1.4686(14) . ?
C11 H11 0.979(13) . ?
C12 H12A 0.9900 . ?
C12 H12B 0.9900 . ?
C12 C13 1.5262(17) . ?
C13 H13A 0.9900 . ?
C13 H13B 0.9900 . ?
C13 C14 1.5259(17) . ?
C14 H14A 0.9900 . ?
C14 H14B 0.9900 . ?
C14 C15 1.5281(17) . ?
C15 H15A 0.9900 . ?
C15 H15B 0.9900 . ?
C15 C16 1.5307(15) . ?
C16 H16 0.982(13) . ?
C17 N2 1.3486(15) . ?
C17 O2 1.2210(14) . ?
C17 O3 1.3415(14) . ?
C18 C19 1.5112(19) . ?
C18 C20 1.510(2) . ?
C18 C21 1.5061(19) . ?
C18 O3 1.4772(14) . ?
C19 H19A 0.9800 . ?
C19 H19B 0.9800 . ?
C19 H19C 0.9800 . ?
C20 H20A 0.9800 . ?
C20 H20B 0.9800 . ?
C20 H20C 0.9800 . ?
C21 H21A 0.9800 . ?
C21 H21B 0.9800 . ?
C21 H21C 0.9800 . ?
N1 H1 0.881(16) . ?

loop_
_geom_hbond_atom_site_label_D
_geom_hbond_atom_site_label_H
_geom_hbond_atom_site_label_A
_geom_hbond_distance_DH
_geom_hbond_distance_HA
_geom_hbond_distance_DA
_geom_hbond_angle_DHA
_geom_hbond_site_symmetry_A
_geom_hbond_publ_flag
N1 H1 O2 0.881(16) 1.986(17) 2.8605(13) 171.8(15) 2_655 yes

loop_
_geom_torsion_atom_site_label_1
_geom_torsion_atom_site_label_2
_geom_torsion_atom_site_label_3
_geom_torsion_atom_site_label_4
_geom_torsion
_geom_torsion_site_symmetry_1
_geom_torsion_site_symmetry_2
_geom_torsion_site_symmetry_3
_geom_torsion_site_symmetry_4
_geom_torsion_publ_flag
C1 C2 C3 C4 179.77(12) . . . . ?
C1 C2 C3 C8 3.44(12) . . . . ?
C1 C9 C10 N2 -44.87(14) . . . . ?
C2 C1 C9 C10 -129.69(11) . . . . ?
C2 C1 C16 C11 178.31(9) . . . . ?
C2 C1 C16 C15 -58.29(13) . . . . ?
C2 C1 N1 C8 -2.00(12) . . . . ?
C2 C3 C4 C5 -175.52(12) . . . . ?
C2 C3 C8 C7 175.00(10) . . . . ?
C2 C3 C8 N1 -4.94(14) . . . . ?
C3 C4 C5 C6 0.65(18) . . . . ?
C3 C8 N1 C1 4.45(14) . . . . ?
C4 C3 C8 C7 -1.78(17) . . . . ?
C4 C3 C8 N1 178.29(10) . . . . ?
C4 C5 C6 C7 -0.3(2) . . . . ?
C5 C6 C7 C8 -1.10(19) . . . . ?
C6 C7 C8 C3 2.09(18) . . . . ?
C6 C7 C8 N1 -177.99(12) . . . . ?
C7 C8 N1 C1 -175.48(12) . . . . ?
C8 C3 C4 C5 0.37(17) . . . . ?
C9 C1 C2 C3 -122.12(11) . . . . ?
C9 C1 C2 O1 57.66(15) . . . . ?
C9 C1 C16 C11 57.20(13) . . . . ?
C9 C1 C16 C15 -179.40(10) . . . . ?
C9 C1 N1 C8 117.49(11) . . . . ?
C9 C10 N2 C11 58.21(14) . . . . ?
C9 C10 N2 C17 -117.48(13) . . . . ?
C11 C12 C13 C14 57.10(14) . . . . ?
C12 C11 C16 C1 -171.18(9) . . . . ?
C12 C11 C16 C15 62.08(12) . . . . ?
C12 C11 N2 C10 111.46(12) . . . . ?
C12 C11 N2 C17 -72.50(14) . . . . ?
C12 C13 C14 C15 -52.74(15) . . . . ?
C13 C14 C15 C16 53.59(14) . . . . ?
C14 C15 C16 C1 177.33(10) . . . . ?
C14 C15 C16 C11 -57.69(13) . . . . ?
C16 C1 C2 C3 117.26(10) . . . . ?
C16 C1 C2 O1 -62.97(14) . . . . ?
C16 C1 C9 C10 -10.05(15) . . . . ?
C16 C1 N1 C8 -117.86(11) . . . . ?
C16 C11 C12 C13 -62.35(13) . . . . ?
C16 C11 N2 C10 -10.89(14) . . . . ?
C16 C11 N2 C17 165.15(11) . . . . ?
C19 C18 O3 C17 179.41(13) . . . . ?
C20 C18 O3 C17 61.40(16) . . . . ?
C21 C18 O3 C17 -62.59(16) . . . . ?
N1 C1 C2 C3 -0.94(11) . . . . ?
N1 C1 C2 O1 178.83(11) . . . . ?
N1 C1 C9 C10 115.48(12) . . . . ?
N1 C1 C16 C11 -69.23(12) . . . . ?
N1 C1 C16 C15 54.17(13) . . . . ?
N2 C11 C12 C13 174.58(10) . . . . ?
N2 C11 C16 C1 -47.23(13) . . . . ?
N2 C11 C16 C15 -173.97(9) . . . . ?
N2 C17 O3 C18 -169.83(11) . . . . ?
O1 C2 C3 C4 0.0(2) . . . . ?
O1 C2 C3 C8 -176.31(12) . . . . ?
O2 C17 N2 C10 174.44(12) . . . . ?
O2 C17 N2 C11 -1.25(19) . . . . ?
O2 C17 O3 C18 9.3(2) . . . . ?
O3 C17 N2 C10 -6.38(18) . . . . ?
O3 C17 N2 C11 177.94(10) . . . . ?
